data_4134209
loop_
_publ_author_name
'Pearce, Adam J.'
'Harkins, Robin P.'
'Reiner, Benjamin R.'
'Wotal, Alexander C.'
'Dunscomb, Rachel J.'
'Tonks, Ian A.'

_publ_section_title
;
 Multicomponent Pyrazole Synthesis from Alkynes, Nitriles, and Ti Imidos
 via Oxidatively Induced N-N Bond Coupling.
;
_journal_name_full 'Journal of the American Chemical Society'
_journal_paper_doi 10.1021/jacs.9b13173
_journal_year 2020
_chemical_formula_moiety 'C33 H30 N2 Ti'
_chemical_formula_sum 'C33 H30 N2 Ti'
_chemical_formula_weight 502.49
_space_group_crystal_system monoclinic
_space_group_IT_number 14
_space_group_name_Hall '-P 2ybc'
_space_group_name_H-M_alt 'P 1 21/c 1'
_atom_sites_solution_hydrogens geom
_audit_creation_method SHELXL-2016/6
_cell_angle_alpha 90
_cell_angle_beta 92.4230(10)
_cell_angle_gamma 90
_cell_formula_units_Z 4
_cell_length_a 8.51800(10)
_cell_length_b 11.7992(3)
_cell_length_c 25.2433(5)
_cell_measurement_reflns_used 8044
_cell_measurement_temperature 100(2)
_cell_measurement_theta_max 32.408
_cell_measurement_theta_min 2.940
_cell_volume 2534.82(9)
_computing_cell_refinement 'SAINT, Bruker'
_computing_data_collection 'APEX3, Bruker'
_computing_data_reduction 'SAINT, Bruker'
_computing_molecular_graphics 'Shelxle-(Rev. 825) (Huebschle, C. B., 2011)'
_computing_structure_refinement 'SHELXL-2016/6 (Sheldrick, 2016)'
_computing_structure_solution 'SHELXT 2014/5 (Sheldrick, 2014)'
_diffrn_ambient_temperature 100(2)
_diffrn_measured_fraction_theta_full 0.999
_diffrn_measured_fraction_theta_max 0.990
_diffrn_measurement_device_type '\f and \w scans'
_diffrn_radiation_type MoK\a
_diffrn_radiation_wavelength 0.71073
_diffrn_reflns_av_R_equivalents 0.0439
_diffrn_reflns_av_unetI/netI 0.0588
_diffrn_reflns_Laue_measured_fraction_full 0.999
_diffrn_reflns_Laue_measured_fraction_max 0.990
_diffrn_reflns_limit_h_max 12
_diffrn_reflns_limit_h_min -13
_diffrn_reflns_limit_k_max 18
_diffrn_reflns_limit_k_min -14
_diffrn_reflns_limit_l_max 38
_diffrn_reflns_limit_l_min -30
_diffrn_reflns_number 28439
_diffrn_reflns_point_group_measured_fraction_full 0.999
_diffrn_reflns_point_group_measured_fraction_max 0.990
_diffrn_reflns_theta_full 25.242
_diffrn_reflns_theta_max 33.248
_diffrn_reflns_theta_min 2.364
_diffrn_source 'Bruker Photon-III CMOS'
_exptl_absorpt_coefficient_mu 0.363
_exptl_absorpt_correction_T_max 0.7465
_exptl_absorpt_correction_T_min 0.6646
_exptl_absorpt_correction_type multi-scan
_exptl_absorpt_process_details 'SADABS, R. Blessing, 1995'
_exptl_crystal_colour red-violet
_exptl_crystal_density_diffrn 1.317
_exptl_crystal_description plate
_exptl_crystal_F_000 1056
_exptl_crystal_size_max 0.13
_exptl_crystal_size_mid 0.1
_exptl_crystal_size_min 0.1
_refine_diff_density_max 0.504
_refine_diff_density_min -0.425
_refine_diff_density_rms 0.071
_refine_ls_extinction_method none
_refine_ls_goodness_of_fit_ref 1.019
_refine_ls_hydrogen_treatment constr
_refine_ls_matrix_type full
_refine_ls_number_parameters 327
_refine_ls_number_reflns 9645
_refine_ls_number_restraints 0
_refine_ls_restrained_S_all 1.019
_refine_ls_R_factor_all 0.0803
_refine_ls_R_factor_gt 0.0512
_refine_ls_shift/su_max 0.001
_refine_ls_shift/su_mean 0.000
_refine_ls_structure_factor_coef Fsqd
_refine_ls_weighting_details 'w=1/[\s^2^(Fo^2^)+(0.0436P)^2^+1.6546P] where P=(Fo^2^+2Fc^2^)/3'
_refine_ls_weighting_scheme calc
_refine_ls_wR_factor_gt 0.1100
_refine_ls_wR_factor_ref 0.1233
_reflns_Friedel_coverage 0.000
_reflns_number_gt 7016
_reflns_number_total 9645
_reflns_threshold_expression 'I > 2\s(I)'
_cod_data_source_file 19094_a.cif
_cod_data_source_block 19094_a
_cod_depositor_comments
;
The following automatic conversions were performed:

data item '_exptl_absorpt_correction_type' value 'Multi-scan' was
changed to 'multi-scan' in accordance with the
/home/data/users/saulius/crontab/automatic-downloads/rss-feeds/ACS/lib/dictionaries/cif_core.dic
dictionary named 'cif_core.dic' version 2.4.2 last updated on
2011-04-26.

Automatic conversion script
Id: cif_fix_values 7556 2019-12-06 15:28:31Z antanas 
;
_cod_original_sg_symbol_H-M 'P 21/c'
_cod_database_code 4134209
_shelx_shelxl_version_number 2016/6
_shelx_space_group_comment
;
The symmetry employed for this shelxl refinement is uniquely defined
by the following loop, which should always be used as a source of
symmetry information in preference to the above space-group names.
They are only intended as comments.
;

loop_
_space_group_symop_operation_xyz
'x, y, z'
'-x, y+1/2, -z+1/2'
'-x, -y, -z'
'x, -y-1/2, z-1/2'

loop_
_atom_site_label
_atom_site_type_symbol
_atom_site_fract_x
_atom_site_fract_y
_atom_site_fract_z
_atom_site_U_iso_or_equiv
_atom_site_adp_type
_atom_site_occupancy
_atom_site_site_symmetry_order
_atom_site_calc_flag
_atom_site_refinement_flags_posn
_atom_site_refinement_flags_adp
_atom_site_refinement_flags_occupancy
_atom_site_disorder_assembly
_atom_site_disorder_group
Ti1 Ti 0.49432(3) 0.44072(2) 0.68656(2) 0.01414(6) Uani 1 1 d . . . . .
C1 C 0.68394(17) 0.59824(12) 0.62820(6) 0.0142(3) Uani 1 1 d . . . . .
N1 N 0.56590(15) 0.57439(11) 0.65718(5) 0.0160(2) Uani 1 1 d . . . . .
C2 C 0.74093(17) 0.51959(13) 0.59051(6) 0.0144(3) Uani 1 1 d . . . . .
N2 N 0.55109(14) 0.37183(11) 0.61216(5) 0.0142(2) Uani 1 1 d . . . . .
C3 C 0.66446(17) 0.41508(12) 0.58197(6) 0.0139(3) Uani 1 1 d . . . . .
C5 C 0.69073(18) 0.81059(14) 0.61442(7) 0.0196(3) Uani 1 1 d . . . . .
H5 H 0.590894 0.806484 0.596272 0.024 Uiso 1 1 calc R U . . .
C4 C 0.76067(17) 0.71251(12) 0.63475(6) 0.0140(3) Uani 1 1 d . . . . .
C6 C 0.76608(19) 0.91495(14) 0.62048(7) 0.0209(3) Uani 1 1 d . . . . .
H6 H 0.717344 0.981020 0.605906 0.025 Uiso 1 1 calc R U . . .
C7 C 0.91175(18) 0.92416(13) 0.64755(6) 0.0169(3) Uani 1 1 d . . . . .
C11 C 0.87730(18) 0.55123(14) 0.55655(6) 0.0190(3) Uani 1 1 d . . . . .
H11A H 0.843029 0.548348 0.519022 0.028 Uiso 1 1 calc R U . . .
H11B H 0.963863 0.497678 0.563156 0.028 Uiso 1 1 calc R U . . .
H11C H 0.912969 0.628074 0.565565 0.028 Uiso 1 1 calc R U . . .
C10 C 0.9908(2) 1.03768(14) 0.65472(8) 0.0250(3) Uani 1 1 d . . . . .
H10A H 1.098052 1.033388 0.642220 0.038 Uiso 1 1 calc R U . . .
H10B H 0.994471 1.058362 0.692350 0.038 Uiso 1 1 calc R U . . .
H10C H 0.931450 1.095135 0.634248 0.038 Uiso 1 1 calc R U . . .
C9 C 0.90697(18) 0.72126(13) 0.66172(6) 0.0171(3) Uani 1 1 d . . . . .
H9 H 0.956738 0.655028 0.675710 0.021 Uiso 1 1 calc R U . . .
C8 C 0.98026(18) 0.82570(14) 0.66826(6) 0.0174(3) Uani 1 1 d . . . . .
H8 H 1.078862 0.830055 0.687192 0.021 Uiso 1 1 calc R U . . .
C12 C 0.71851(17) 0.34337(13) 0.53707(6) 0.0152(3) Uani 1 1 d . . . . .
C13 C 0.82357(19) 0.25575(14) 0.54788(7) 0.0211(3) Uani 1 1 d . . . . .
H13 H 0.861241 0.242761 0.583324 0.025 Uiso 1 1 calc R U . . .
C14 C 0.8744(2) 0.18662(15) 0.50733(8) 0.0286(4) Uani 1 1 d . . . . .
H14 H 0.945611 0.126404 0.515220 0.034 Uiso 1 1 calc R U . . .
C15 C 0.8213(2) 0.20551(16) 0.45564(8) 0.0304(4) Uani 1 1 d . . . . .
H15 H 0.856304 0.158467 0.427966 0.036 Uiso 1 1 calc R U . . .
C16 C 0.7174(2) 0.29280(16) 0.44419(7) 0.0270(4) Uani 1 1 d . . . . .
H16 H 0.680471 0.305432 0.408644 0.032 Uiso 1 1 calc R U . . .
C18 C 0.46819(17) 0.27497(13) 0.59044(6) 0.0162(3) Uani 1 1 d . . . . .
C17 C 0.6666(2) 0.36220(14) 0.48450(6) 0.0210(3) Uani 1 1 d . . . . .
H17 H 0.596261 0.422792 0.476305 0.025 Uiso 1 1 calc R U . . .
C19 C 0.36812(19) 0.28868(14) 0.54571(7) 0.0204(3) Uani 1 1 d . . . . .
H19 H 0.355577 0.361526 0.530076 0.025 Uiso 1 1 calc R U . . .
C20 C 0.2867(2) 0.19688(16) 0.52384(7) 0.0266(4) Uani 1 1 d . . . . .
H20 H 0.218992 0.207272 0.493358 0.032 Uiso 1 1 calc R U . . .
C21 C 0.3037(2) 0.09041(16) 0.54620(8) 0.0283(4) Uani 1 1 d . . . . .
H21 H 0.249855 0.027291 0.530745 0.034 Uiso 1 1 calc R U . . .
C22 C 0.4003(2) 0.07646(14) 0.59147(8) 0.0252(4) Uani 1 1 d . . . . .
H22 H 0.410833 0.003706 0.607346 0.030 Uiso 1 1 calc R U . . .
C23 C 0.48169(19) 0.16811(14) 0.61374(7) 0.0205(3) Uani 1 1 d . . . . .
H23 H 0.546637 0.157889 0.644901 0.025 Uiso 1 1 calc R U . . .
C24 C 0.23326(18) 0.46071(15) 0.64418(7) 0.0225(3) Uani 1 1 d . . . . .
H24 H 0.209377 0.471765 0.605402 0.027 Uiso 1 1 calc R U . . .
C25 C 0.25038(18) 0.54693(14) 0.68218(7) 0.0208(3) Uani 1 1 d . . . . .
H25 H 0.240019 0.630048 0.675119 0.025 Uiso 1 1 calc R U . . .
C26 C 0.26499(19) 0.49578(15) 0.73274(7) 0.0228(3) Uani 1 1 d . . . . .
H26 H 0.265613 0.536870 0.767399 0.027 Uiso 1 1 calc R U . . .
C27 C 0.2514(2) 0.37710(16) 0.72615(8) 0.0256(4) Uani 1 1 d . . . . .
H27 H 0.243577 0.319997 0.755193 0.031 Uiso 1 1 calc R U . . .
C28 C 0.23507(19) 0.35510(16) 0.67153(8) 0.0252(4) Uani 1 1 d . . . . .
H28 H 0.213578 0.279300 0.655050 0.030 Uiso 1 1 calc R U . . .
C29 C 0.5818(2) 0.40220(19) 0.77651(7) 0.0304(4) Uani 1 1 d . . . . .
H29 H 0.519107 0.415072 0.808584 0.037 Uiso 1 1 calc R U . . .
C30 C 0.5950(2) 0.29867(16) 0.74944(8) 0.0268(4) Uani 1 1 d . . . . .
H30 H 0.541783 0.226049 0.758467 0.032 Uiso 1 1 calc R U . . .
C31 C 0.7135(2) 0.31160(15) 0.71261(7) 0.0222(3) Uani 1 1 d . . . . .
H31 H 0.755862 0.249965 0.690077 0.027 Uiso 1 1 calc R U . . .
C32 C 0.7721(2) 0.42243(15) 0.71649(7) 0.0227(3) Uani 1 1 d . . . . .
H32 H 0.864329 0.452936 0.697821 0.027 Uiso 1 1 calc R U . . .
C33 C 0.6892(2) 0.47912(16) 0.75578(7) 0.0281(4) Uani 1 1 d . . . . .
H33 H 0.715550 0.555614 0.770717 0.034 Uiso 1 1 calc R U . . .

loop_
_atom_site_aniso_label
_atom_site_aniso_U_11
_atom_site_aniso_U_22
_atom_site_aniso_U_33
_atom_site_aniso_U_23
_atom_site_aniso_U_13
_atom_site_aniso_U_12
Ti1 0.01525(12) 0.01440(12) 0.01296(12) 0.00065(10) 0.00280(9) 0.00001(9)
C1 0.0147(6) 0.0133(6) 0.0144(6) 0.0011(5) -0.0009(5) 0.0007(5)
N1 0.0170(6) 0.0145(6) 0.0169(6) -0.0001(5) 0.0029(5) 0.0000(4)
C2 0.0150(6) 0.0146(6) 0.0136(6) -0.0005(5) 0.0018(5) -0.0004(5)
N2 0.0156(5) 0.0131(5) 0.0139(6) -0.0003(4) 0.0010(4) -0.0006(4)
C3 0.0138(6) 0.0142(6) 0.0138(6) 0.0007(5) 0.0007(5) 0.0008(5)
C5 0.0184(7) 0.0170(7) 0.0230(8) 0.0023(6) -0.0036(6) -0.0009(6)
C4 0.0158(6) 0.0132(6) 0.0134(6) -0.0001(5) 0.0033(5) -0.0003(5)
C6 0.0215(7) 0.0154(7) 0.0258(8) 0.0031(6) -0.0011(6) 0.0009(6)
C7 0.0192(7) 0.0160(7) 0.0156(7) -0.0024(5) 0.0032(5) -0.0024(5)
C11 0.0185(7) 0.0196(7) 0.0191(7) -0.0012(6) 0.0050(6) -0.0042(6)
C10 0.0250(8) 0.0186(8) 0.0313(9) -0.0009(7) 0.0000(7) -0.0054(6)
C9 0.0172(7) 0.0161(7) 0.0181(7) 0.0000(5) -0.0002(5) 0.0010(5)
C8 0.0163(6) 0.0189(7) 0.0169(7) -0.0012(6) -0.0006(5) -0.0016(5)
C12 0.0166(6) 0.0140(6) 0.0153(7) -0.0007(5) 0.0032(5) -0.0031(5)
C13 0.0202(7) 0.0203(7) 0.0229(8) -0.0004(6) 0.0025(6) 0.0017(6)
C14 0.0270(8) 0.0194(8) 0.0405(11) -0.0053(7) 0.0145(8) 0.0014(6)
C15 0.0384(10) 0.0227(8) 0.0317(10) -0.0104(7) 0.0204(8) -0.0110(7)
C16 0.0376(10) 0.0275(9) 0.0165(8) -0.0043(7) 0.0073(7) -0.0138(7)
C18 0.0163(6) 0.0162(7) 0.0165(7) -0.0012(5) 0.0040(5) -0.0016(5)
C17 0.0259(8) 0.0206(7) 0.0166(7) 0.0002(6) 0.0027(6) -0.0037(6)
C19 0.0214(7) 0.0206(7) 0.0193(8) 0.0021(6) -0.0006(6) -0.0043(6)
C20 0.0279(8) 0.0296(9) 0.0220(8) 0.0004(7) -0.0039(7) -0.0109(7)
C21 0.0290(9) 0.0236(8) 0.0321(10) -0.0037(7) -0.0015(7) -0.0110(7)
C22 0.0260(8) 0.0148(7) 0.0350(10) 0.0012(7) 0.0024(7) -0.0039(6)
C23 0.0216(7) 0.0171(7) 0.0227(8) 0.0015(6) 0.0006(6) -0.0009(6)
C24 0.0132(7) 0.0306(9) 0.0237(8) -0.0007(7) 0.0009(6) 0.0006(6)
C25 0.0158(7) 0.0219(8) 0.0252(8) 0.0023(6) 0.0052(6) 0.0033(6)
C26 0.0217(8) 0.0255(8) 0.0218(8) 0.0001(6) 0.0095(6) 0.0024(6)
C27 0.0225(8) 0.0247(8) 0.0307(9) 0.0058(7) 0.0139(7) -0.0013(6)
C28 0.0164(7) 0.0246(8) 0.0352(10) -0.0036(7) 0.0081(7) -0.0036(6)
C29 0.0337(9) 0.0442(11) 0.0133(8) 0.0021(7) 0.0009(7) 0.0104(8)
C30 0.0273(8) 0.0262(8) 0.0268(9) 0.0126(7) -0.0015(7) 0.0011(7)
C31 0.0250(8) 0.0223(8) 0.0189(8) 0.0002(6) -0.0049(6) 0.0067(6)
C32 0.0207(7) 0.0249(8) 0.0219(8) 0.0048(6) -0.0050(6) 0.0001(6)
C33 0.0347(9) 0.0249(8) 0.0235(9) -0.0042(7) -0.0123(7) 0.0043(7)

loop_
_atom_type_symbol
_atom_type_description
_atom_type_scat_dispersion_real
_atom_type_scat_dispersion_imag
_atom_type_scat_source
C C 0.0033 0.0016 'International Tables Vol C Tables 4.2.6.8 and 6.1.1.4'
H H 0.0000 0.0000 'International Tables Vol C Tables 4.2.6.8 and 6.1.1.4'
N N 0.0061 0.0033 'International Tables Vol C Tables 4.2.6.8 and 6.1.1.4'
Ti Ti 0.2776 0.4457 'International Tables Vol C Tables 4.2.6.8 and 6.1.1.4'

loop_
_geom_angle_atom_site_label_1
_geom_angle_atom_site_label_2
_geom_angle_atom_site_label_3
_geom_angle
_geom_angle_site_symmetry_1
_geom_angle_site_symmetry_3
_geom_angle_publ_flag
N1 Ti1 N2 83.16(5) . . ?
N1 Ti1 C33 84.37(6) . . ?
N2 Ti1 C33 122.69(6) . . ?
N1 Ti1 C29 116.37(7) . . ?
N2 Ti1 C29 133.71(6) . . ?
C33 Ti1 C29 34.01(7) . . ?
N1 Ti1 C26 104.55(6) . . ?
N2 Ti1 C26 138.82(6) . . ?
C33 Ti1 C26 98.44(7) . . ?
C29 Ti1 C26 79.56(6) . . ?
N1 Ti1 C25 80.68(6) . . ?
N2 Ti1 C25 112.63(5) . . ?
C33 Ti1 C25 120.01(6) . . ?
C29 Ti1 C25 111.81(6) . . ?
C26 Ti1 C25 34.00(6) . . ?
N1 Ti1 C24 92.95(6) . . ?
N2 Ti1 C24 83.48(5) . . ?
C33 Ti1 C24 152.93(6) . . ?
C29 Ti1 C24 132.33(6) . . ?
C26 Ti1 C24 56.11(6) . . ?
C25 Ti1 C24 33.50(6) . . ?
N1 Ti1 C30 137.00(6) . . ?
N2 Ti1 C30 103.05(6) . . ?
C33 Ti1 C30 56.16(7) . . ?
C29 Ti1 C30 33.77(7) . . ?
C26 Ti1 C30 98.07(6) . . ?
C25 Ti1 C30 131.43(6) . . ?
C24 Ti1 C30 129.86(6) . . ?
N1 Ti1 C28 126.81(6) . . ?
N2 Ti1 C28 86.70(6) . . ?
C33 Ti1 C28 141.55(7) . . ?
C29 Ti1 C28 108.09(7) . . ?
C26 Ti1 C28 55.94(6) . . ?
C25 Ti1 C28 55.92(6) . . ?
C24 Ti1 C28 33.93(6) . . ?
C30 Ti1 C28 96.16(6) . . ?
N1 Ti1 C27 136.01(6) . . ?
N2 Ti1 C27 118.11(6) . . ?
C33 Ti1 C27 109.28(7) . . ?
C29 Ti1 C27 77.89(7) . . ?
C26 Ti1 C27 33.83(6) . . ?
C25 Ti1 C27 56.01(6) . . ?
C24 Ti1 C27 55.87(6) . . ?
C30 Ti1 C27 78.69(6) . . ?
C28 Ti1 C27 33.32(6) . . ?
N1 Ti1 C32 82.50(6) . . ?
N2 Ti1 C32 89.20(5) . . ?
C33 Ti1 C32 33.68(6) . . ?
C29 Ti1 C32 55.81(6) . . ?
C26 Ti1 C32 131.62(6) . . ?
C25 Ti1 C32 150.41(6) . . ?
C24 Ti1 C32 171.81(6) . . ?
C30 Ti1 C32 55.49(6) . . ?
C28 Ti1 C32 149.51(6) . . ?
C27 Ti1 C32 131.62(6) . . ?
N1 Ti1 C31 111.84(6) . . ?
N2 Ti1 C31 78.57(5) . . ?
C33 Ti1 C31 55.45(6) . . ?
C29 Ti1 C31 55.44(6) . . ?
C26 Ti1 C31 130.97(6) . . ?
C25 Ti1 C31 164.73(6) . . ?
C24 Ti1 C31 147.06(6) . . ?
C30 Ti1 C31 33.31(6) . . ?
C28 Ti1 C31 116.94(6) . . ?
C27 Ti1 C31 110.05(6) . . ?
C32 Ti1 C31 32.97(6) . . ?
N1 C1 C2 121.82(14) . . ?
N1 C1 C4 118.37(13) . . ?
C2 C1 C4 119.81(13) . . ?
C1 N1 Ti1 133.16(11) . . ?
C3 C2 C1 120.21(13) . . ?
C3 C2 C11 119.28(13) . . ?
C1 C2 C11 120.37(13) . . ?
C3 N2 C18 115.75(13) . . ?
C3 N2 Ti1 123.24(10) . . ?
C18 N2 Ti1 121.00(10) . . ?
N2 C3 C2 125.48(14) . . ?
N2 C3 C12 117.43(13) . . ?
C2 C3 C12 117.03(13) . . ?
C4 C5 C6 120.45(14) . . ?
C4 C5 H5 119.8 . . ?
C6 C5 H5 119.8 . . ?
C5 C4 C9 118.53(14) . . ?
C5 C4 C1 121.88(13) . . ?
C9 C4 C1 119.59(13) . . ?
C5 C6 C7 121.22(14) . . ?
C5 C6 H6 119.4 . . ?
C7 C6 H6 119.4 . . ?
C8 C7 C6 117.97(14) . . ?
C8 C7 C10 121.24(14) . . ?
C6 C7 C10 120.79(14) . . ?
C2 C11 H11A 109.5 . . ?
C2 C11 H11B 109.5 . . ?
H11A C11 H11B 109.5 . . ?
C2 C11 H11C 109.5 . . ?
H11A C11 H11C 109.5 . . ?
H11B C11 H11C 109.5 . . ?
C7 C10 H10A 109.5 . . ?
C7 C10 H10B 109.5 . . ?
H10A C10 H10B 109.5 . . ?
C7 C10 H10C 109.5 . . ?
H10A C10 H10C 109.5 . . ?
H10B C10 H10C 109.5 . . ?
C8 C9 C4 120.70(14) . . ?
C8 C9 H9 119.7 . . ?
C4 C9 H9 119.7 . . ?
C9 C8 C7 121.13(14) . . ?
C9 C8 H8 119.4 . . ?
C7 C8 H8 119.4 . . ?
C13 C12 C17 118.72(15) . . ?
C13 C12 C3 119.16(14) . . ?
C17 C12 C3 122.13(14) . . ?
C12 C13 C14 120.67(17) . . ?
C12 C13 H13 119.7 . . ?
C14 C13 H13 119.7 . . ?
C15 C14 C13 120.06(17) . . ?
C15 C14 H14 120.0 . . ?
C13 C14 H14 120.0 . . ?
C16 C15 C14 119.97(17) . . ?
C16 C15 H15 120.0 . . ?
C14 C15 H15 120.0 . . ?
C15 C16 C17 120.21(18) . . ?
C15 C16 H16 119.9 . . ?
C17 C16 H16 119.9 . . ?
C23 C18 C19 118.88(14) . . ?
C23 C18 N2 121.79(14) . . ?
C19 C18 N2 119.30(14) . . ?
C16 C17 C12 120.37(16) . . ?
C16 C17 H17 119.8 . . ?
C12 C17 H17 119.8 . . ?
C20 C19 C18 120.62(16) . . ?
C20 C19 H19 119.7 . . ?
C18 C19 H19 119.7 . . ?
C21 C20 C19 120.31(17) . . ?
C21 C20 H20 119.8 . . ?
C19 C20 H20 119.8 . . ?
C20 C21 C22 119.45(16) . . ?
C20 C21 H21 120.3 . . ?
C22 C21 H21 120.3 . . ?
C21 C22 C23 120.54(16) . . ?
C21 C22 H22 119.7 . . ?
C23 C22 H22 119.7 . . ?
C22 C23 C18 120.14(16) . . ?
C22 C23 H23 119.9 . . ?
C18 C23 H23 119.9 . . ?
C25 C24 C28 107.74(16) . . ?
C25 C24 Ti1 72.74(9) . . ?
C28 C24 Ti1 73.25(9) . . ?
C25 C24 H24 125.9 . . ?
C28 C24 H24 125.9 . . ?
Ti1 C24 H24 125.9 . . ?
C24 C25 C26 108.11(16) . . ?
C24 C25 Ti1 73.75(9) . . ?
C26 C25 Ti1 72.27(9) . . ?
C24 C25 H25 125.7 . . ?
C26 C25 H25 125.7 . . ?
Ti1 C25 H25 125.7 . . ?
C25 C26 C27 108.25(16) . . ?
C25 C26 Ti1 73.73(9) . . ?
C27 C26 Ti1 74.91(10) . . ?
C25 C26 H26 125.5 . . ?
C27 C26 H26 125.5 . . ?
Ti1 C26 H26 125.5 . . ?
C28 C27 C26 107.63(16) . . ?
C28 C27 Ti1 72.96(10) . . ?
C26 C27 Ti1 71.26(9) . . ?
C28 C27 H27 126.0 . . ?
C26 C27 H27 126.0 . . ?
Ti1 C27 H27 126.0 . . ?
C27 C28 C24 108.23(16) . . ?
C27 C28 Ti1 73.72(10) . . ?
C24 C28 Ti1 72.82(9) . . ?
C27 C28 H28 125.6 . . ?
C24 C28 H28 125.6 . . ?
Ti1 C28 H28 125.6 . . ?
C33 C29 C30 108.26(17) . . ?
C33 C29 Ti1 72.94(10) . . ?
C30 C29 Ti1 74.52(10) . . ?
C33 C29 H29 125.6 . . ?
C30 C29 H29 125.6 . . ?
Ti1 C29 H29 125.6 . . ?
C29 C30 C31 107.49(17) . . ?
C29 C30 Ti1 71.72(10) . . ?
C31 C30 Ti1 74.83(10) . . ?
C29 C30 H30 126.0 . . ?
C31 C30 H30 126.0 . . ?
Ti1 C30 H30 126.0 . . ?
C32 C31 C30 108.54(16) . . ?
C32 C31 Ti1 72.96(9) . . ?
C30 C31 Ti1 71.86(9) . . ?
C32 C31 H31 125.6 . . ?
C30 C31 H31 125.6 . . ?
Ti1 C31 H31 125.6 . . ?
C31 C32 C33 107.70(16) . . ?
C31 C32 Ti1 74.07(9) . . ?
C33 C32 Ti1 70.78(10) . . ?
C31 C32 H32 126.0 . . ?
C33 C32 H32 126.0 . . ?
Ti1 C32 H32 126.0 . . ?
C29 C33 C32 107.99(17) . . ?
C29 C33 Ti1 73.04(10) . . ?
C32 C33 Ti1 75.54(10) . . ?
C29 C33 H33 125.6 . . ?
C32 C33 H33 125.6 . . ?
Ti1 C33 H33 125.6 . . ?

loop_
_geom_bond_atom_site_label_1
_geom_bond_atom_site_label_2
_geom_bond_distance
_geom_bond_site_symmetry_2
_geom_bond_publ_flag
Ti1 N1 1.8568(13) . ?
Ti1 N2 2.1209(13) . ?
Ti1 C33 2.4017(17) . ?
Ti1 C29 2.4030(18) . ?
Ti1 C26 2.4062(16) . ?
Ti1 C25 2.4251(16) . ?
Ti1 C24 2.4380(16) . ?
Ti1 C30 2.4389(17) . ?
Ti1 C28 2.4435(17) . ?
Ti1 C27 2.4532(17) . ?
Ti1 C32 2.4628(16) . ?
Ti1 C31 2.4771(16) . ?
C1 N1 1.2991(19) . ?
C1 C2 1.429(2) . ?
C1 C4 1.504(2) . ?
C2 C3 1.407(2) . ?
C2 C11 1.519(2) . ?
N2 C3 1.3550(19) . ?
N2 C18 1.4396(19) . ?
C3 C12 1.502(2) . ?
C5 C4 1.390(2) . ?
C5 C6 1.394(2) . ?
C5 H5 0.9500 . ?
C4 C9 1.398(2) . ?
C6 C7 1.395(2) . ?
C6 H6 0.9500 . ?
C7 C8 1.392(2) . ?
C7 C10 1.507(2) . ?
C11 H11A 0.9800 . ?
C11 H11B 0.9800 . ?
C11 H11C 0.9800 . ?
C10 H10A 0.9800 . ?
C10 H10B 0.9800 . ?
C10 H10C 0.9800 . ?
C9 C8 1.388(2) . ?
C9 H9 0.9500 . ?
C8 H8 0.9500 . ?
C12 C13 1.387(2) . ?
C12 C17 1.399(2) . ?
C13 C14 1.392(2) . ?
C13 H13 0.9500 . ?
C14 C15 1.381(3) . ?
C14 H14 0.9500 . ?
C15 C16 1.381(3) . ?
C15 H15 0.9500 . ?
C16 C17 1.389(2) . ?
C16 H16 0.9500 . ?
C18 C23 1.394(2) . ?
C18 C19 1.395(2) . ?
C17 H17 0.9500 . ?
C19 C20 1.388(2) . ?
C19 H19 0.9500 . ?
C20 C21 1.382(3) . ?
C20 H20 0.9500 . ?
C21 C22 1.389(3) . ?
C21 H21 0.9500 . ?
C22 C23 1.390(2) . ?
C22 H22 0.9500 . ?
C23 H23 0.9500 . ?
C24 C25 1.402(2) . ?
C24 C28 1.424(3) . ?
C24 H24 1.0000 . ?
C25 C26 1.413(2) . ?
C25 H25 1.0000 . ?
C26 C27 1.414(3) . ?
C26 H26 1.0000 . ?
C27 C28 1.404(3) . ?
C27 H27 1.0000 . ?
C28 H28 1.0000 . ?
C29 C33 1.405(3) . ?
C29 C30 1.407(3) . ?
C29 H29 1.0000 . ?
C30 C31 1.409(3) . ?
C30 H30 1.0000 . ?
C31 C32 1.402(2) . ?
C31 H31 1.0000 . ?
C32 C33 1.411(3) . ?
C32 H32 1.0000 . ?
C33 H33 1.0000 . ?

loop_
_geom_torsion_atom_site_label_1
_geom_torsion_atom_site_label_2
_geom_torsion_atom_site_label_3
_geom_torsion_atom_site_label_4
_geom_torsion
_geom_torsion_site_symmetry_1
_geom_torsion_site_symmetry_2
_geom_torsion_site_symmetry_3
_geom_torsion_site_symmetry_4
_geom_torsion_publ_flag
C2 C1 N1 Ti1 33.0(2) . . . . ?
C4 C1 N1 Ti1 -147.41(12) . . . . ?
N2 Ti1 N1 C1 -41.19(15) . . . . ?
C33 Ti1 N1 C1 82.76(15) . . . . ?
C29 Ti1 N1 C1 94.65(16) . . . . ?
C26 Ti1 N1 C1 -179.96(15) . . . . ?
C25 Ti1 N1 C1 -155.54(16) . . . . ?
C24 Ti1 N1 C1 -124.26(15) . . . . ?
C30 Ti1 N1 C1 60.63(19) . . . . ?
C28 Ti1 N1 C1 -121.86(15) . . . . ?
C27 Ti1 N1 C1 -165.18(14) . . . . ?
C32 Ti1 N1 C1 48.90(15) . . . . ?
C31 Ti1 N1 C1 33.56(17) . . . . ?
N1 C1 C2 C3 3.1(2) . . . . ?
C4 C1 C2 C3 -176.43(13) . . . . ?
N1 C1 C2 C11 178.84(14) . . . . ?
C4 C1 C2 C11 -0.7(2) . . . . ?
C18 N2 C3 C2 168.34(14) . . . . ?
Ti1 N2 C3 C2 -11.1(2) . . . . ?
C18 N2 C3 C12 -14.60(19) . . . . ?
Ti1 N2 C3 C12 165.93(10) . . . . ?
C1 C2 C3 N2 -10.4(2) . . . . ?
C11 C2 C3 N2 173.85(14) . . . . ?
C1 C2 C3 C12 172.53(13) . . . . ?
C11 C2 C3 C12 -3.2(2) . . . . ?
C6 C5 C4 C9 0.6(2) . . . . ?
C6 C5 C4 C1 -179.01(15) . . . . ?
N1 C1 C4 C5 -75.1(2) . . . . ?
C2 C1 C4 C5 104.52(18) . . . . ?
N1 C1 C4 C9 105.33(17) . . . . ?
C2 C1 C4 C9 -75.08(19) . . . . ?
C4 C5 C6 C7 -0.9(3) . . . . ?
C5 C6 C7 C8 0.2(3) . . . . ?
C5 C6 C7 C10 -178.90(16) . . . . ?
C5 C4 C9 C8 0.3(2) . . . . ?
C1 C4 C9 C8 179.95(14) . . . . ?
C4 C9 C8 C7 -1.0(2) . . . . ?
C6 C7 C8 C9 0.7(2) . . . . ?
C10 C7 C8 C9 179.83(16) . . . . ?
N2 C3 C12 C13 -79.10(18) . . . . ?
C2 C3 C12 C13 98.22(17) . . . . ?
N2 C3 C12 C17 101.07(17) . . . . ?
C2 C3 C12 C17 -81.62(18) . . . . ?
C17 C12 C13 C14 -1.1(2) . . . . ?
C3 C12 C13 C14 179.08(15) . . . . ?
C12 C13 C14 C15 0.6(3) . . . . ?
C13 C14 C15 C16 -0.2(3) . . . . ?
C14 C15 C16 C17 0.4(3) . . . . ?
C3 N2 C18 C23 113.16(17) . . . . ?
Ti1 N2 C18 C23 -67.36(18) . . . . ?
C3 N2 C18 C19 -68.66(18) . . . . ?
Ti1 N2 C18 C19 110.83(14) . . . . ?
C15 C16 C17 C12 -0.9(3) . . . . ?
C13 C12 C17 C16 1.2(2) . . . . ?
C3 C12 C17 C16 -178.93(15) . . . . ?
C23 C18 C19 C20 -1.8(3) . . . . ?
N2 C18 C19 C20 179.95(15) . . . . ?
C18 C19 C20 C21 0.1(3) . . . . ?
C19 C20 C21 C22 1.4(3) . . . . ?
C20 C21 C22 C23 -1.2(3) . . . . ?
C21 C22 C23 C18 -0.6(3) . . . . ?
C19 C18 C23 C22 2.1(2) . . . . ?
N2 C18 C23 C22 -179.72(15) . . . . ?
C28 C24 C25 C26 0.81(18) . . . . ?
Ti1 C24 C25 C26 -64.59(11) . . . . ?
C28 C24 C25 Ti1 65.40(11) . . . . ?
C24 C25 C26 C27 -1.99(19) . . . . ?
Ti1 C25 C26 C27 -67.56(12) . . . . ?
C24 C25 C26 Ti1 65.57(11) . . . . ?
C25 C26 C27 C28 2.40(19) . . . . ?
Ti1 C26 C27 C28 -64.37(12) . . . . ?
C25 C26 C27 Ti1 66.77(11) . . . . ?
C26 C27 C28 C24 -1.90(19) . . . . ?
Ti1 C27 C28 C24 -65.16(11) . . . . ?
C26 C27 C28 Ti1 63.26(12) . . . . ?
C25 C24 C28 C27 0.68(18) . . . . ?
Ti1 C24 C28 C27 65.75(12) . . . . ?
C25 C24 C28 Ti1 -65.07(11) . . . . ?
C33 C29 C30 C31 1.2(2) . . . . ?
Ti1 C29 C30 C31 66.86(12) . . . . ?
C33 C29 C30 Ti1 -65.67(12) . . . . ?
C29 C30 C31 C32 -0.56(19) . . . . ?
Ti1 C30 C31 C32 64.21(12) . . . . ?
C29 C30 C31 Ti1 -64.77(12) . . . . ?
C30 C31 C32 C33 -0.27(19) . . . . ?
Ti1 C31 C32 C33 63.23(12) . . . . ?
C30 C31 C32 Ti1 -63.50(12) . . . . ?
C30 C29 C33 C32 -1.4(2) . . . . ?
Ti1 C29 C33 C32 -68.07(12) . . . . ?
C30 C29 C33 Ti1 66.71(13) . . . . ?
C31 C32 C33 C29 1.00(19) . . . . ?
Ti1 C32 C33 C29 66.40(12) . . . . ?
C31 C32 C33 Ti1 -65.40(12) . . . . ?
